data_1557683
loop_
_publ_author_name
'Bhat, Radhika'
'Shraddha, K. N.'
'Begum, Noor Shahina'

_publ_section_title
;
 4-Amino-6-(piperidin-1-yl)pyrimidine-5-carbonitrile
;
_journal_coeditor_code HB4343
_journal_issue 3
_journal_name_full IUCrData
_journal_page_first
;
;
_journal_paper_doi 10.1107/S2414314620003855
_journal_volume 5
_journal_year 2020
_chemical_formula_iupac 'C10 H13 N5'
_chemical_formula_moiety 'C10 H13 N5'
_chemical_formula_sum 'C10 H13 N5'
_chemical_formula_weight 203.25
_chemical_name_systematic
;
4-Amino-6-(piperidin-1-yl)pyrimidine-5-carbonitrile
;
_space_group_crystal_system monoclinic
_space_group_IT_number 14
_space_group_name_Hall '-P 2ybc'
_space_group_name_H-M_alt 'P 1 21/c 1'
_atom_sites_solution_hydrogens geom
_atom_sites_solution_primary direct
_atom_sites_solution_secondary difmap
_audit_creation_method SHELXL-2018/3
_cell_angle_alpha 90
_cell_angle_beta 93.654(4)
_cell_angle_gamma 90
_cell_formula_units_Z 4
_cell_length_a 10.7335(9)
_cell_length_b 12.4005(10)
_cell_length_c 7.9206(6)
_cell_measurement_reflns_used 1855
_cell_measurement_temperature 446(2)
_cell_measurement_theta_max 24.998
_cell_measurement_theta_min 1.901
_cell_volume 1052.09(15)
_computing_cell_refinement
;
SAINT (Bruker, 1998)
;
_computing_data_collection
;
SMART (Bruker, 1998)
;
_computing_data_reduction
;
SAINT (Bruker, 1998)
;
_computing_molecular_graphics
;
ORTEP-3 for Windows (Farrugia, 2012)
;
_computing_publication_material
;
SHELXL2018 (Sheldrick, 2015)
;
_computing_structure_refinement
;
SHELXL2018 (Sheldrick, 2015)
;
_computing_structure_solution
;
SHELXS97 (Sheldrick, 2008)
;
_diffrn_ambient_temperature 446(2)
_diffrn_measured_fraction_theta_full 1.000
_diffrn_measured_fraction_theta_max 1.000
_diffrn_measurement_device_type 'Bruker SMART APEX CCD'
_diffrn_measurement_method '\w scans'
_diffrn_radiation_type MoK\a
_diffrn_radiation_wavelength 0.71073
_diffrn_reflns_av_R_equivalents 0.0343
_diffrn_reflns_av_unetI/netI 0.0174
_diffrn_reflns_limit_h_max 12
_diffrn_reflns_limit_h_min -12
_diffrn_reflns_limit_k_max 14
_diffrn_reflns_limit_k_min -14
_diffrn_reflns_limit_l_max 8
_diffrn_reflns_limit_l_min -9
_diffrn_reflns_number 12900
_diffrn_reflns_theta_full 24.998
_diffrn_reflns_theta_max 24.998
_diffrn_reflns_theta_min 1.901
_diffrn_source 'fine-focus sealed tube'
_exptl_absorpt_coefficient_mu 0.084
_exptl_absorpt_correction_type multi-scan
_exptl_absorpt_process_details
;
(SADABS; Bruker, 1998)
;
_exptl_crystal_colour colourless
_exptl_crystal_density_diffrn 1.283
_exptl_crystal_description block
_exptl_crystal_F_000 432
_exptl_crystal_size_max 0.180
_exptl_crystal_size_mid 0.160
_exptl_crystal_size_min 0.150
_refine_diff_density_max 0.210
_refine_diff_density_min -0.282
_refine_ls_extinction_method none
_refine_ls_goodness_of_fit_ref 1.156
_refine_ls_hydrogen_treatment constr
_refine_ls_matrix_type full
_refine_ls_number_parameters 136
_refine_ls_number_reflns 1855
_refine_ls_number_restraints 0
_refine_ls_restrained_S_all 1.156
_refine_ls_R_factor_all 0.0688
_refine_ls_R_factor_gt 0.0495
_refine_ls_shift/su_max 0.000
_refine_ls_shift/su_mean 0.000
_refine_ls_structure_factor_coef Fsqd
_refine_ls_weighting_details 'w=1/[\s^2^(Fo^2^)+(0.1087P)^2^+0.0972P] where P=(Fo^2^+2Fc^2^)/3'
_refine_ls_weighting_scheme calc
_refine_ls_wR_factor_gt 0.1522
_refine_ls_wR_factor_ref 0.1795
_reflns_number_gt 1452
_reflns_number_total 1855
_reflns_threshold_expression 'I > 2\s(I)'
_cod_data_source_file hb4343sup1.cif
_cod_data_source_block I
_cod_original_sg_symbol_H-M 'P 21/c'
_cod_database_code 1557683
_shelx_space_group_comment
;
The symmetry employed for this shelxl refinement is uniquely defined
by the following loop, which should always be used as a source of
symmetry information in preference to the above space-group names.
They are only intended as comments.
;
_shelx_estimated_absorpt_t_min 0.985
_shelx_estimated_absorpt_t_max 0.988

loop_
_space_group_symop_operation_xyz
'x, y, z'
'-x, y+1/2, -z+1/2'
'-x, -y, -z'
'x, -y-1/2, z-1/2'

loop_
_atom_site_type_symbol
_atom_site_label
_atom_site_fract_x
_atom_site_fract_y
_atom_site_fract_z
_atom_site_U_iso_or_equiv
_atom_site_adp_type
_atom_site_calc_flag
_atom_site_occupancy
_atom_site_disorder_assembly
_atom_site_disorder_group
C C1 0.81607(15) 0.03767(13) 0.1080(2) 0.0523(5) Uani d 1 . .
C C2 0.88239(16) 0.02327(14) 0.2655(2) 0.0549(5) Uani d 1 . .
C C4 0.82310(16) -0.04487(14) -0.0150(3) 0.0578(5) Uani d 1 . .
N N1 0.95761(14) -0.06277(12) 0.2958(2) 0.0637(5) Uani d 1 . .
N N3 0.75761(15) -0.04668(14) -0.1662(2) 0.0722(5) Uani d 1 . .
C C10 0.76188(17) 0.14099(15) 0.0789(2) 0.0574(5) Uani d 1 . .
N N4 0.87641(16) 0.09400(13) 0.3914(2) 0.0702(5) Uani d 1 . .
H H4A 0.919123 0.083441 0.485517 0.084 Uiso calc 1 . .
H H4B 0.829833 0.150200 0.378499 0.084 Uiso calc 1 . .
N N2 0.90227(15) -0.12859(13) 0.0178(3) 0.0691(5) Uani d 1 . .
N N5 0.72548(18) 0.22727(14) 0.0646(3) 0.0782(6) Uani d 1 . .
C C3 0.96377(18) -0.12964(16) 0.1669(3) 0.0691(6) Uani d 1 . .
H H3 1.020183 -0.186103 0.184080 0.083 Uiso calc 1 . .
C C8 0.5344(2) -0.0579(2) -0.2263(3) 0.0902(8) Uani d 1 . .
H H8A 0.460985 -0.016619 -0.263451 0.108 Uiso calc 1 . .
H H8B 0.520469 -0.087903 -0.115968 0.108 Uiso calc 1 . .
C C5 0.7794(2) -0.1314(2) -0.2914(3) 0.0855(7) Uani d 1 . .
H H5A 0.854903 -0.170765 -0.256953 0.103 Uiso calc 1 . .
H H5B 0.790807 -0.098612 -0.400522 0.103 Uiso calc 1 . .
C C6 0.6712(2) -0.2074(2) -0.3063(3) 0.0802(7) Uani d 1 . .
H H6A 0.665402 -0.245504 -0.200085 0.096 Uiso calc 1 . .
H H6B 0.684841 -0.260338 -0.393412 0.096 Uiso calc 1 . .
C C9 0.6452(2) 0.01582(19) -0.2108(3) 0.0776(6) Uani d 1 . .
H H9A 0.653908 0.052850 -0.317313 0.093 Uiso calc 1 . .
H H9B 0.633297 0.069592 -0.124387 0.093 Uiso calc 1 . .
C C7 0.5513(3) -0.1489(3) -0.3494(4) 0.1092(10) Uani d 1 . .
H H7A 0.481912 -0.198846 -0.345855 0.131 Uiso calc 1 . .
H H7B 0.551740 -0.120234 -0.463297 0.131 Uiso calc 1 . .

loop_
_atom_site_aniso_label
_atom_site_aniso_U_11
_atom_site_aniso_U_22
_atom_site_aniso_U_33
_atom_site_aniso_U_12
_atom_site_aniso_U_13
_atom_site_aniso_U_23
C1 0.0429(9) 0.0413(9) 0.0733(12) -0.0013(7) 0.0095(8) 0.0058(8)
C2 0.0461(9) 0.0421(9) 0.0771(13) -0.0017(7) 0.0087(8) 0.0062(8)
C4 0.0398(9) 0.0528(10) 0.0819(13) -0.0079(7) 0.0118(8) -0.0037(9)
N1 0.0569(10) 0.0484(9) 0.0858(12) 0.0083(7) 0.0045(8) 0.0039(8)
N3 0.0522(10) 0.0749(12) 0.0894(13) -0.0009(8) 0.0024(8) -0.0172(9)
C10 0.0547(10) 0.0478(11) 0.0695(12) -0.0035(8) 0.0036(8) 0.0065(8)
N4 0.0774(11) 0.0569(10) 0.0753(12) 0.0180(8) -0.0036(8) -0.0008(8)
N2 0.0502(9) 0.0555(10) 0.1022(14) 0.0033(7) 0.0089(9) -0.0119(9)
N5 0.0879(13) 0.0496(10) 0.0955(15) 0.0058(9) -0.0071(10) 0.0081(8)
C3 0.0503(11) 0.0509(11) 0.1066(17) 0.0086(8) 0.0076(10) -0.0009(11)
C8 0.0557(13) 0.118(2) 0.0950(17) 0.0059(12) -0.0105(11) -0.0233(15)
C5 0.0727(14) 0.1028(19) 0.0825(16) 0.0020(13) 0.0154(11) -0.0248(14)
C6 0.0959(17) 0.0833(15) 0.0607(13) -0.0066(13) 0.0000(11) -0.0158(10)
C9 0.0793(15) 0.0737(14) 0.0787(15) 0.0076(11) -0.0039(11) 0.0027(11)
C7 0.0790(17) 0.137(3) 0.109(2) -0.0090(16) -0.0162(14) -0.0462(19)

loop_
_atom_type_symbol
_atom_type_description
_atom_type_scat_dispersion_real
_atom_type_scat_dispersion_imag
_atom_type_scat_source
C C 0.0033 0.0016 'International Tables Vol C Tables 4.2.6.8 and 6.1.1.4'
H H 0.0000 0.0000 'International Tables Vol C Tables 4.2.6.8 and 6.1.1.4'
N N 0.0061 0.0033 'International Tables Vol C Tables 4.2.6.8 and 6.1.1.4'

loop_
_geom_angle_atom_site_label_1
_geom_angle_atom_site_label_2
_geom_angle_atom_site_label_3
_geom_angle_site_symmetry_1
_geom_angle_site_symmetry_3
_geom_angle
_geom_angle_publ_flag
C2 C1 C4 . . 118.10(16) ?
C2 C1 C10 . . 115.91(16) ?
C4 C1 C10 . . 125.39(18) ?
N4 C2 N1 . . 116.35(18) ?
N4 C2 C1 . . 122.27(16) ?
N1 C2 C1 . . 121.37(17) ?
N3 C4 N2 . . 116.21(18) ?
N3 C4 C1 . . 125.02(18) ?
N2 C4 C1 . . 118.76(19) ?
C3 N1 C2 . . 114.68(18) ?
C4 N3 C9 . . 125.62(18) ?
C4 N3 C5 . . 120.85(19) ?
C9 N3 C5 . . 112.34(18) ?
N5 C10 C1 . . 174.5(2) ?
C2 N4 H4A . . 120.0 ?
C2 N4 H4B . . 120.0 ?
H4A N4 H4B . . 120.0 ?
C3 N2 C4 . . 116.86(17) ?
N2 C3 N1 . . 129.86(18) ?
N2 C3 H3 . . 115.1 ?
N1 C3 H3 . . 115.1 ?
C9 C8 C7 . . 112.4(2) ?
C9 C8 H8A . . 109.1 ?
C7 C8 H8A . . 109.1 ?
C9 C8 H8B . . 109.1 ?
C7 C8 H8B . . 109.1 ?
H8A C8 H8B . . 107.8 ?
N3 C5 C6 . . 110.29(18) ?
N3 C5 H5A . . 109.6 ?
C6 C5 H5A . . 109.6 ?
N3 C5 H5B . . 109.6 ?
C6 C5 H5B . . 109.6 ?
H5A C5 H5B . . 108.1 ?
C5 C6 C7 . . 111.4(2) ?
C5 C6 H6A . . 109.4 ?
C7 C6 H6A . . 109.4 ?
C5 C6 H6B . . 109.4 ?
C7 C6 H6B . . 109.4 ?
H6A C6 H6B . . 108.0 ?
N3 C9 C8 . . 109.6(2) ?
N3 C9 H9A . . 109.8 ?
C8 C9 H9A . . 109.8 ?
N3 C9 H9B . . 109.8 ?
C8 C9 H9B . . 109.8 ?
H9A C9 H9B . . 108.2 ?
C6 C7 C8 . . 110.6(2) ?
C6 C7 H7A . . 109.5 ?
C8 C7 H7A . . 109.5 ?
C6 C7 H7B . . 109.5 ?
C8 C7 H7B . . 109.5 ?
H7A C7 H7B . . 108.1 ?

loop_
_geom_bond_atom_site_label_1
_geom_bond_atom_site_label_2
_geom_bond_site_symmetry_2
_geom_bond_distance
_geom_bond_publ_flag
C1 C2 . 1.408(3) ?
C1 C4 . 1.418(3) ?
C1 C10 . 1.420(3) ?
C2 N4 . 1.332(2) ?
C2 N1 . 1.350(2) ?
C4 N3 . 1.350(3) ?
C4 N2 . 1.356(3) ?
N1 C3 . 1.321(3) ?
N3 C9 . 1.459(3) ?
N3 C5 . 1.474(3) ?
C10 N5 . 1.142(2) ?
N4 H4A . 0.8600 ?
N4 H4B . 0.8600 ?
N2 C3 . 1.316(3) ?
C3 H3 . 0.9300 ?
C8 C9 . 1.499(3) ?
C8 C7 . 1.510(4) ?
C8 H8A . 0.9700 ?
C8 H8B . 0.9700 ?
C5 C6 . 1.495(3) ?
C5 H5A . 0.9700 ?
C5 H5B . 0.9700 ?
C6 C7 . 1.498(4) ?
C6 H6A . 0.9700 ?
C6 H6B . 0.9700 ?
C9 H9A . 0.9700 ?
C9 H9B . 0.9700 ?
C7 H7A . 0.9700 ?
C7 H7B . 0.9700 ?

loop_
_geom_hbond_atom_site_label_D
_geom_hbond_atom_site_label_H
_geom_hbond_atom_site_label_A
_geom_hbond_site_symmetry_A
_geom_hbond_distance_DH
_geom_hbond_distance_HA
_geom_hbond_distance_DA
_geom_hbond_angle_DHA
N4 H4A N1 3_756 0.86 2.12 2.983(2) 173
N4 H4B N5 4_566 0.86 2.44 3.115(3) 135
C9 H9B N5 555 0.97 2.61 3.4840(10) 148

loop_
_geom_torsion_atom_site_label_1
_geom_torsion_atom_site_label_2
_geom_torsion_atom_site_label_3
_geom_torsion_atom_site_label_4
_geom_torsion_site_symmetry_1
_geom_torsion_site_symmetry_2
_geom_torsion_site_symmetry_3
_geom_torsion_site_symmetry_4
_geom_torsion
_geom_torsion_publ_flag
C4 C1 C2 N4 . . . . -176.67(15) ?
C10 C1 C2 N4 . . . . 11.7(2) ?
C4 C1 C2 N1 . . . . 4.5(3) ?
C10 C1 C2 N1 . . . . -167.09(16) ?
C2 C1 C4 N3 . . . . 174.67(16) ?
C10 C1 C4 N3 . . . . -14.6(3) ?
C2 C1 C4 N2 . . . . -6.3(3) ?
C10 C1 C4 N2 . . . . 164.43(16) ?
N4 C2 N1 C3 . . . . -178.31(16) ?
C1 C2 N1 C3 . . . . 0.6(3) ?
N2 C4 N3 C9 . . . . 162.23(19) ?
C1 C4 N3 C9 . . . . -18.7(3) ?
N2 C4 N3 C5 . . . . -4.3(3) ?
C1 C4 N3 C5 . . . . 174.72(17) ?
N3 C4 N2 C3 . . . . -177.91(17) ?
C1 C4 N2 C3 . . . . 3.0(3) ?
C4 N2 C3 N1 . . . . 2.8(3) ?
C2 N1 C3 N2 . . . . -4.6(3) ?
C4 N3 C5 C6 . . . . 108.9(2) ?
C9 N3 C5 C6 . . . . -59.3(3) ?
N3 C5 C6 C7 . . . . 55.9(3) ?
C4 N3 C9 C8 . . . . -109.3(2) ?
C5 N3 C9 C8 . . . . 58.3(3) ?
C7 C8 C9 N3 . . . . -55.0(3) ?
C5 C6 C7 C8 . . . . -52.9(3) ?
C9 C8 C7 C6 . . . . 52.8(3) ?

_cod_database_fobs_code 1557683
